data_7006937
loop_
_publ_author_name
'Squires, Clare'
'Baxter, Christopher W.'
'Campbell, John'
'Lindoy, Leonard F.'
'McNab, Hamish'
'Parkin, Andrew'
'Parsons, Simon'
'Tasker, Peter A.'
'Wei, Gang'
'White, David J.'

_publ_section_title
;
 Design of base metal extractants. Part 1. Inter-ligand hydrogen
 bonding in the assembly of pseudo-macrocyclic
 bis(aminosulfonamidato)M(II) complexes.
;
_journal_issue 16
_journal_name_full 'Dalton transactions (Cambridge, England : 2003)'
_journal_page_first 2026
_journal_page_last 2034
_journal_paper_doi 10.1039/b515650p
_journal_year 2006
_chemical_formula_moiety 'C14 H24 N2 O2 S'
_chemical_formula_sum 'C14 H24 N2 O2 S'
_chemical_formula_weight 284.41
_chemical_name_systematic
;
?
;
_space_group_IT_number 14
_symmetry_cell_setting monoclinic
_symmetry_space_group_name_Hall '-P 2ybc'
_symmetry_space_group_name_H-M 'P 1 21/c 1'
_atom_sites_solution_hydrogens mixed
_atom_sites_solution_primary direct
_atom_sites_solution_secondary difmap
_audit_creation_method SHELXL-97
_cell_angle_alpha 90.00
_cell_angle_beta 105.131(15)
_cell_angle_gamma 90.00
_cell_formula_units_Z 4
_cell_length_a 15.891(3)
_cell_length_b 6.5484(12)
_cell_length_c 15.549(3)
_cell_measurement_reflns_used 52
_cell_measurement_temperature 220(2)
_cell_measurement_theta_max 14
_cell_measurement_theta_min 12
_cell_volume 1561.9(5)
_computing_cell_refinement 'Stoe DIF4'
_computing_data_collection 'Stoe DIF4'
_computing_data_reduction 'Stoe REDU4'
_computing_molecular_graphics SHELXTL
_computing_structure_refinement 'SHELXL-97 (Sheldrick, 1997)'
_computing_structure_solution 'SHELXS-97 (Sheldrick, 1990)'
_diffrn_ambient_temperature 220(2)
_diffrn_measured_fraction_theta_full 0.998
_diffrn_measured_fraction_theta_max 0.998
_diffrn_measurement_device_type 'Stoe Stadi-4 4-circle diffractometer'
_diffrn_measurement_method 'Omega-theta with learnt-profile (Clegg)'
_diffrn_radiation_monochromator graphite
_diffrn_radiation_source 'fine-focus sealed tube'
_diffrn_radiation_type MoK\a
_diffrn_radiation_wavelength 0.71073
_diffrn_reflns_av_R_equivalents 0.0494
_diffrn_reflns_av_sigmaI/netI 0.0690
_diffrn_reflns_limit_h_max 18
_diffrn_reflns_limit_h_min 0
_diffrn_reflns_limit_k_max 0
_diffrn_reflns_limit_k_min -7
_diffrn_reflns_limit_l_max 17
_diffrn_reflns_limit_l_min -18
_diffrn_reflns_number 5832
_diffrn_reflns_theta_full 24.93
_diffrn_reflns_theta_max 24.93
_diffrn_reflns_theta_min 2.66
_diffrn_standards_interval_time 60
_diffrn_standards_number 3
_exptl_absorpt_coefficient_mu 0.208
_exptl_absorpt_correction_type none
_exptl_crystal_colour Colourless
_exptl_crystal_density_diffrn 1.209
_exptl_crystal_density_method 'not measured'
_exptl_crystal_description lath
_exptl_crystal_F_000 616
_exptl_crystal_size_max 0.70
_exptl_crystal_size_mid 0.43
_exptl_crystal_size_min 0.19
_refine_diff_density_max 0.255
_refine_diff_density_min -0.308
_refine_diff_density_rms 0.053
_refine_ls_extinction_coef 0.0032(10)
_refine_ls_extinction_expression Fc^*^=kFc[1+0.001xFc^2^\l^3^/sin(2\q)]^-1/4^
_refine_ls_extinction_method SHELXL
_refine_ls_goodness_of_fit_ref 1.017
_refine_ls_hydrogen_treatment mixed
_refine_ls_matrix_type full
_refine_ls_number_parameters 183
_refine_ls_number_reflns 2726
_refine_ls_number_restraints 0
_refine_ls_restrained_S_all 1.017
_refine_ls_R_factor_all 0.1074
_refine_ls_R_factor_gt 0.0526
_refine_ls_shift/su_max 0.000
_refine_ls_shift/su_mean 0.000
_refine_ls_structure_factor_coef Fsqd
_refine_ls_weighting_details 'calc w=1/[\s^2^(Fo^2^)+(0.0495P)^2^+0.7182P] where P=(Fo^2^+2Fc^2^)/3'
_refine_ls_weighting_scheme calc
_refine_ls_wR_factor_gt 0.1091
_refine_ls_wR_factor_ref 0.1298
_reflns_number_gt 1654
_reflns_number_total 2726
_reflns_threshold_expression >2sigma(I)
_cod_data_source_file b515650p.txt
_cod_data_source_block 9
_cod_depositor_comments
;
The following automatic conversions were performed:
'_symmetry_cell_setting' value 'Monoclinic' changed to 'monoclinic'
according to '/home/saulius/struct/CIF-dictionaries/cif_core.dic'
dictionary named 'cif_core.dic' version 2.4.1 from 2010-06-29.

Automatic conversion script
Id: cif_fix_enum 1527 2010-12-29 10:47:43Z saulius 
;
_cod_original_sg_symbol_H-M P21/c
_cod_database_code 7006937

loop_
_symmetry_equiv_pos_as_xyz
'x, y, z'
'-x, y+1/2, -z+1/2'
'-x, -y, -z'
'x, -y-1/2, z-1/2'

loop_
_atom_site_label
_atom_site_type_symbol
_atom_site_fract_x
_atom_site_fract_y
_atom_site_fract_z
_atom_site_U_iso_or_equiv
_atom_site_adp_type
_atom_site_occupancy
_atom_site_symmetry_multiplicity
_atom_site_calc_flag
_atom_site_refinement_flags
_atom_site_disorder_assembly
_atom_site_disorder_group
C11A C 0.1547(2) 1.3865(6) 0.5213(3) 0.0565(11) Uani 1 1 d . . .
H11A H 0.1310 1.3111 0.4666 0.085 Uiso 1 1 calc R . .
H11B H 0.1456 1.5316 0.5099 0.085 Uiso 1 1 calc R . .
H11C H 0.1255 1.3444 0.5659 0.085 Uiso 1 1 calc R . .
C10A C 0.2512(2) 1.3437(5) 0.5547(3) 0.0465(10) Uani 1 1 d . . .
H10A H 0.2749 1.4226 0.6092 0.056 Uiso 1 1 calc R . .
H10B H 0.2804 1.3901 0.5099 0.056 Uiso 1 1 calc R . .
C9A C 0.2718(2) 1.1198(5) 0.5740(2) 0.0392(9) Uani 1 1 d . . .
H9A H 0.2520 1.0794 0.6263 0.047 Uiso 1 1 calc R . .
H9B H 0.2394 1.0383 0.5233 0.047 Uiso 1 1 calc R . .
C8A C 0.3677(2) 1.0738(5) 0.5912(2) 0.0382(9) Uani 1 1 d . . .
H8A H 0.3859 1.0993 0.5366 0.046 Uiso 1 1 calc R . .
H8B H 0.4005 1.1670 0.6372 0.046 Uiso 1 1 calc R . .
N7A N 0.38971(18) 0.8636(4) 0.6200(2) 0.0327(7) Uani 1 1 d . . .
H7A H 0.357(2) 0.790(5) 0.581(2) 0.041(11) Uiso 1 1 d . . .
C6A C 0.4791(2) 0.8124(5) 0.6182(2) 0.0364(9) Uani 1 1 d . . .
H6A H 0.5197 0.9080 0.6563 0.044 Uiso 1 1 calc R . .
H6B H 0.4848 0.8272 0.5573 0.044 Uiso 1 1 calc R . .
C5A C 0.5026(2) 0.5967(5) 0.6500(2) 0.0371(9) Uani 1 1 d . . .
H5A H 0.4912 0.5776 0.7085 0.045 Uiso 1 1 calc R . .
H5B H 0.4661 0.5002 0.6084 0.045 Uiso 1 1 calc R . .
C4A C 0.5972(2) 0.5527(5) 0.6570(2) 0.0362(8) Uani 1 1 d . . .
H4A H 0.6080 0.5642 0.5979 0.043 Uiso 1 1 calc R . .
H4B H 0.6337 0.6536 0.6961 0.043 Uiso 1 1 calc R . .
N3A N 0.62082(17) 0.3464(4) 0.6926(2) 0.0341(7) Uani 1 1 d . . .
H3A H 0.622(2) 0.332(5) 0.745(2) 0.035(11) Uiso 1 1 d . . .
S2A S 0.70149(5) 0.22956(13) 0.66981(6) 0.0357(3) Uani 1 1 d . . .
O1A O 0.69537(15) 0.2615(4) 0.57750(15) 0.0484(7) Uani 1 1 d . . .
O2A O 0.70215(15) 0.0258(4) 0.70369(17) 0.0512(7) Uani 1 1 d . . .
C1A C 0.79913(19) 0.3488(5) 0.7305(2) 0.0304(8) Uani 1 1 d . . .
C12A C 0.8529(2) 0.2468(6) 0.8012(2) 0.0412(9) Uani 1 1 d . . .
H12A H 0.8384 0.1152 0.8168 0.049 Uiso 1 1 calc R . .
C13A C 0.9289(2) 0.3406(6) 0.8493(2) 0.0470(10) Uani 1 1 d . . .
H13A H 0.9659 0.2710 0.8973 0.056 Uiso 1 1 calc R . .
C14A C 0.9512(2) 0.5350(6) 0.8279(2) 0.0446(10) Uani 1 1 d . . .
C15A C 0.8957(2) 0.6336(6) 0.7569(2) 0.0449(10) Uani 1 1 d . . .
H15A H 0.9097 0.7658 0.7417 0.054 Uiso 1 1 calc R . .
C16A C 0.8199(2) 0.5429(5) 0.7079(2) 0.0385(9) Uani 1 1 d . . .
H16A H 0.7830 0.6122 0.6596 0.046 Uiso 1 1 calc R . .
C17A C 1.0337(2) 0.6367(7) 0.8812(3) 0.0661(13) Uani 1 1 d . . .
H17A H 1.0385 0.6206 0.9442 0.099 Uiso 1 1 calc R . .
H17B H 1.0320 0.7810 0.8665 0.099 Uiso 1 1 calc R . .
H17C H 1.0837 0.5740 0.8669 0.099 Uiso 1 1 calc R . .

loop_
_atom_site_aniso_label
_atom_site_aniso_U_11
_atom_site_aniso_U_22
_atom_site_aniso_U_33
_atom_site_aniso_U_23
_atom_site_aniso_U_13
_atom_site_aniso_U_12
C11A 0.055(2) 0.059(3) 0.052(3) 0.003(2) 0.0072(19) 0.022(2)
C10A 0.050(2) 0.042(2) 0.046(2) 0.0068(18) 0.0091(18) 0.0059(18)
C9A 0.0373(19) 0.042(2) 0.038(2) -0.0005(18) 0.0105(16) 0.0006(17)
C8A 0.0380(19) 0.033(2) 0.043(2) 0.0017(17) 0.0096(16) -0.0009(16)
N7A 0.0300(15) 0.0308(16) 0.0353(17) -0.0003(15) 0.0047(13) -0.0016(13)
C6A 0.0316(18) 0.037(2) 0.042(2) 0.0041(16) 0.0115(15) 0.0005(15)
C5A 0.0318(18) 0.034(2) 0.043(2) 0.0055(17) 0.0059(16) -0.0030(15)
C4A 0.0328(18) 0.033(2) 0.042(2) 0.0058(17) 0.0073(15) 0.0029(16)
N3A 0.0326(16) 0.0342(17) 0.0343(19) 0.0055(14) 0.0068(14) -0.0012(12)
S2A 0.0352(5) 0.0306(5) 0.0384(5) -0.0059(4) 0.0045(3) -0.0006(4)
O1A 0.0546(15) 0.0561(17) 0.0315(14) -0.0124(14) 0.0060(11) 0.0021(14)
O2A 0.0474(15) 0.0276(14) 0.0714(19) 0.0009(13) 0.0030(13) 0.0004(12)
C1A 0.0288(17) 0.0333(19) 0.0313(19) -0.0038(15) 0.0114(15) -0.0003(15)
C12A 0.0381(19) 0.041(2) 0.044(2) 0.0083(19) 0.0111(16) 0.0011(18)
C13A 0.037(2) 0.063(3) 0.038(2) 0.0056(19) 0.0048(16) -0.0021(18)
C14A 0.0359(19) 0.061(3) 0.037(2) -0.012(2) 0.0101(17) -0.0102(19)
C15A 0.046(2) 0.041(2) 0.049(2) -0.0012(19) 0.0142(19) -0.0117(19)
C16A 0.039(2) 0.041(2) 0.036(2) 0.0020(17) 0.0108(16) -0.0002(17)
C17A 0.050(2) 0.089(3) 0.057(3) -0.010(3) 0.010(2) -0.028(2)

loop_
_atom_type_symbol
_atom_type_description
_atom_type_scat_dispersion_real
_atom_type_scat_dispersion_imag
_atom_type_scat_source
C C 0.0033 0.0016 'International Tables Vol C Tables 4.2.6.8 and 6.1.1.4'
H H 0.0000 0.0000 'International Tables Vol C Tables 4.2.6.8 and 6.1.1.4'
N N 0.0061 0.0033 'International Tables Vol C Tables 4.2.6.8 and 6.1.1.4'
O O 0.0106 0.0060 'International Tables Vol C Tables 4.2.6.8 and 6.1.1.4'
S S 0.1246 0.1234 'International Tables Vol C Tables 4.2.6.8 and 6.1.1.4'

loop_
_geom_angle_atom_site_label_1
_geom_angle_atom_site_label_2
_geom_angle_atom_site_label_3
_geom_angle
_geom_angle_site_symmetry_1
_geom_angle_site_symmetry_3
_geom_angle_publ_flag
C10A C11A H11A 109.5 . . ?
C10A C11A H11B 109.5 . . ?
H11A C11A H11B 109.5 . . ?
C10A C11A H11C 109.5 . . ?
H11A C11A H11C 109.5 . . ?
H11B C11A H11C 109.5 . . ?
C11A C10A C9A 113.2(3) . . ?
C11A C10A H10A 108.9 . . ?
C9A C10A H10A 108.9 . . ?
C11A C10A H10B 108.9 . . ?
C9A C10A H10B 108.9 . . ?
H10A C10A H10B 107.7 . . ?
C8A C9A C10A 112.6(3) . . ?
C8A C9A H9A 109.1 . . ?
C10A C9A H9A 109.1 . . ?
C8A C9A H9B 109.1 . . ?
C10A C9A H9B 109.1 . . ?
H9A C9A H9B 107.8 . . ?
N7A C8A C9A 113.1(3) . . ?
N7A C8A H8A 109.0 . . ?
C9A C8A H8A 109.0 . . ?
N7A C8A H8B 109.0 . . ?
C9A C8A H8B 109.0 . . ?
H8A C8A H8B 107.8 . . ?
C8A N7A C6A 111.4(3) . . ?
C8A N7A H7A 105(2) . . ?
C6A N7A H7A 106(2) . . ?
N7A C6A C5A 111.5(3) . . ?
N7A C6A H6A 109.3 . . ?
C5A C6A H6A 109.3 . . ?
N7A C6A H6B 109.3 . . ?
C5A C6A H6B 109.3 . . ?
H6A C6A H6B 108.0 . . ?
C4A C5A C6A 111.1(3) . . ?
C4A C5A H5A 109.4 . . ?
C6A C5A H5A 109.4 . . ?
C4A C5A H5B 109.4 . . ?
C6A C5A H5B 109.4 . . ?
H5A C5A H5B 108.0 . . ?
N3A C4A C5A 110.8(3) . . ?
N3A C4A H4A 109.5 . . ?
C5A C4A H4A 109.5 . . ?
N3A C4A H4B 109.5 . . ?
C5A C4A H4B 109.5 . . ?
H4A C4A H4B 108.1 . . ?
C4A N3A S2A 119.5(2) . . ?
C4A N3A H3A 115(2) . . ?
S2A N3A H3A 111(2) . . ?
O1A S2A O2A 119.84(16) . . ?
O1A S2A N3A 107.62(15) . . ?
O2A S2A N3A 106.93(16) . . ?
O1A S2A C1A 106.94(15) . . ?
O2A S2A C1A 107.01(15) . . ?
N3A S2A C1A 108.05(15) . . ?
C12A C1A C16A 120.6(3) . . ?
C12A C1A S2A 119.1(3) . . ?
C16A C1A S2A 120.2(3) . . ?
C1A C12A C13A 119.2(3) . . ?
C1A C12A H12A 120.4 . . ?
C13A C12A H12A 120.4 . . ?
C14A C13A C12A 121.3(4) . . ?
C14A C13A H13A 119.3 . . ?
C12A C13A H13A 119.3 . . ?
C15A C14A C13A 118.1(3) . . ?
C15A C14A C17A 121.0(4) . . ?
C13A C14A C17A 120.9(4) . . ?
C16A C15A C14A 121.6(4) . . ?
C16A C15A H15A 119.2 . . ?
C14A C15A H15A 119.2 . . ?
C15A C16A C1A 119.2(3) . . ?
C15A C16A H16A 120.4 . . ?
C1A C16A H16A 120.4 . . ?
C14A C17A H17A 109.5 . . ?
C14A C17A H17B 109.5 . . ?
H17A C17A H17B 109.5 . . ?
C14A C17A H17C 109.5 . . ?
H17A C17A H17C 109.5 . . ?
H17B C17A H17C 109.5 . . ?

loop_
_geom_bond_atom_site_label_1
_geom_bond_atom_site_label_2
_geom_bond_distance
_geom_bond_site_symmetry_2
_geom_bond_publ_flag
C11A C10A 1.512(5) . ?
C11A H11A 0.9700 . ?
C11A H11B 0.9700 . ?
C11A H11C 0.9700 . ?
C10A C9A 1.515(5) . ?
C10A H10A 0.9800 . ?
C10A H10B 0.9800 . ?
C9A C8A 1.508(4) . ?
C9A H9A 0.9800 . ?
C9A H9B 0.9800 . ?
C8A N7A 1.461(4) . ?
C8A H8A 0.9800 . ?
C8A H8B 0.9800 . ?
N7A C6A 1.466(4) . ?
N7A H7A 0.85(3) . ?
C6A C5A 1.511(4) . ?
C6A H6A 0.9800 . ?
C6A H6B 0.9800 . ?
C5A C4A 1.506(4) . ?
C5A H5A 0.9800 . ?
C5A H5B 0.9800 . ?
C4A N3A 1.471(4) . ?
C4A H4A 0.9800 . ?
C4A H4B 0.9800 . ?
N3A S2A 1.610(3) . ?
N3A H3A 0.82(3) . ?
S2A O1A 1.428(2) . ?
S2A O2A 1.433(2) . ?
S2A C1A 1.773(3) . ?
C1A C12A 1.377(4) . ?
C1A C16A 1.382(5) . ?
C12A C13A 1.386(5) . ?
C12A H12A 0.9400 . ?
C13A C14A 1.385(5) . ?
C13A H13A 0.9400 . ?
C14A C15A 1.380(5) . ?
C14A C17A 1.510(5) . ?
C15A C16A 1.380(5) . ?
C15A H15A 0.9400 . ?
C16A H16A 0.9400 . ?
C17A H17A 0.9700 . ?
C17A H17B 0.9700 . ?
C17A H17C 0.9700 . ?

loop_
_cod_related_entry_id
_cod_related_entry_database
_cod_related_entry_code
1 ChemSpider 21144606
